data_7212577
loop_
_publ_author_name
'Fang, Shao-Ming'
'Zhang, Qiang'
'Hu, Min'
'Xiao, Bo'
'Zhou, Li-Ming'
'Sun, Guang-Hui'
'Gao, Li-Jun'
'Du, Miao'
'Liu, Chun-Sen'

_publ_section_title
;
 Controllable assembly of copper(i)-iodide coordination polymers by tecton
 design of benzotriazol-1-yl-based pyridyl ligands: from 2D layer to 3D
 self-penetrating or homochiral networks
;
_journal_issue 7
_journal_name_full CrystEngComm
_journal_page_first 2203
_journal_paper_doi 10.1039/c002030n
_journal_volume 12
_journal_year 2010
_chemical_formula_sum 'C12 H10 Cu2 I2 N4'
_chemical_formula_weight 591.12
_chemical_name_systematic
;
?
;
_space_group_IT_number 15
_symmetry_cell_setting monoclinic
_symmetry_space_group_name_Hall '-C 2yc'
_symmetry_space_group_name_H-M 'C 1 2/c 1'
_atom_sites_solution_hydrogens geom
_atom_sites_solution_primary direct
_atom_sites_solution_secondary difmap
_audit_creation_method SHELXL-97
_cell_angle_alpha 90.00
_cell_angle_beta 95.5310(10)
_cell_angle_gamma 90.00
_cell_formula_units_Z 8
_cell_length_a 11.8984(13)
_cell_length_b 16.3498(17)
_cell_length_c 15.6505(17)
_cell_measurement_reflns_used 4864
_cell_measurement_temperature 294(2)
_cell_measurement_theta_max 27.99
_cell_measurement_theta_min 2.49
_cell_volume 3030.4(6)
_computing_cell_refinement 'Bruker SMART'
_computing_data_collection 'Bruker SMART'
_computing_data_reduction 'Bruker SAINT'
_computing_molecular_graphics 'Bruker SHELXTL'
_computing_publication_material 'Bruker SHELXTL'
_computing_structure_refinement 'SHELXL-97 (Sheldrick, 1997)'
_computing_structure_solution 'SHELXS-97 (Sheldrick, 1990)'
_diffrn_ambient_temperature 294(2)
_diffrn_measured_fraction_theta_full 0.998
_diffrn_measured_fraction_theta_max 0.998
_diffrn_measurement_device_type 'CCD area detector'
_diffrn_measurement_method 'phi and omega scans'
_diffrn_radiation_monochromator graphite
_diffrn_radiation_source 'fine-focus sealed tube'
_diffrn_radiation_type MoK\a
_diffrn_radiation_wavelength 0.71073
_diffrn_reflns_av_R_equivalents 0.0321
_diffrn_reflns_av_sigmaI/netI 0.0264
_diffrn_reflns_limit_h_max 14
_diffrn_reflns_limit_h_min -14
_diffrn_reflns_limit_k_max 19
_diffrn_reflns_limit_k_min -19
_diffrn_reflns_limit_l_max 18
_diffrn_reflns_limit_l_min -17
_diffrn_reflns_number 9615
_diffrn_reflns_theta_full 25.00
_diffrn_reflns_theta_max 25.00
_diffrn_reflns_theta_min 2.58
_diffrn_standards_decay_% 0
_diffrn_standards_interval_count 0
_diffrn_standards_interval_time 0
_diffrn_standards_number 0
_exptl_absorpt_coefficient_mu 6.875
_exptl_absorpt_correction_T_max 0.3812
_exptl_absorpt_correction_T_min 0.2566
_exptl_absorpt_correction_type multi-scan
_exptl_absorpt_process_details sadabs
_exptl_crystal_colour yellow
_exptl_crystal_density_diffrn 2.591
_exptl_crystal_density_meas ?
_exptl_crystal_density_method 'not measured'
_exptl_crystal_description block
_exptl_crystal_F_000 2192
_exptl_crystal_size_max 0.21
_exptl_crystal_size_mid 0.18
_exptl_crystal_size_min 0.14
_refine_diff_density_max 1.475
_refine_diff_density_min -1.458
_refine_diff_density_rms 0.163
_refine_ls_extinction_method none
_refine_ls_goodness_of_fit_ref 1.092
_refine_ls_hydrogen_treatment constr
_refine_ls_matrix_type full
_refine_ls_number_parameters 181
_refine_ls_number_reflns 2669
_refine_ls_number_restraints 0
_refine_ls_restrained_S_all 1.092
_refine_ls_R_factor_all 0.0396
_refine_ls_R_factor_gt 0.0352
_refine_ls_shift/su_max 0.001
_refine_ls_shift/su_mean 0.000
_refine_ls_structure_factor_coef Fsqd
_refine_ls_weighting_details 'calc w=1/[\s^2^(Fo^2^)+(0.0425P)^2^+43.6100P] where P=(Fo^2^+2Fc^2^)/3'
_refine_ls_weighting_scheme calc
_refine_ls_wR_factor_gt 0.0954
_refine_ls_wR_factor_ref 0.0978
_reflns_number_gt 2391
_reflns_number_total 2669
_reflns_threshold_expression i>2sigma(I)
_cod_data_source_file c002030n.txt
_cod_data_source_block 2
_cod_depositor_comments
;
The following automatic conversions were performed:

'_symmetry_cell_setting' value 'Monoclinic' changed to 'monoclinic'
according to /home/saulius/struct/CIF-dictionaries/cif_core.dic
dictionary named 'cif_core.dic' version 2.4.2 from 2011-04-26.

Automatic conversion script
Id: cif_fix_values 1891 2012-01-12 08:04:46Z andrius 

The following automatic conversions were performed:

'_exptl_crystal_density_meas' value 'none' was changed to '?' - the
value is perceived as not measured.

Automatic conversion script
Id: cif_fix_values 3008 2015-01-20 13:52:24Z robertas 
;
_cod_original_sg_symbol_H-M C2/c
_cod_database_code 7212577

loop_
_symmetry_equiv_pos_as_xyz
'x, y, z'
'-x, y, -z+1/2'
'x+1/2, y+1/2, z'
'-x+1/2, y+1/2, -z+1/2'
'-x, -y, -z'
'x, -y, z-1/2'
'-x+1/2, -y+1/2, -z'
'x+1/2, -y+1/2, z-1/2'

loop_
_atom_site_label
_atom_site_type_symbol
_atom_site_fract_x
_atom_site_fract_y
_atom_site_fract_z
_atom_site_U_iso_or_equiv
_atom_site_adp_type
_atom_site_occupancy
_atom_site_symmetry_multiplicity
_atom_site_calc_flag
_atom_site_refinement_flags
Cu1 Cu 0.27192(8) -0.20736(5) 0.08381(7) 0.0403(2) Uani 1 1 d .
Cu2 Cu 0.09179(8) -0.04542(6) 0.01718(7) 0.0433(3) Uani 1 1 d .
I1 I 0.07170(4) -0.21030(3) -0.00631(3) 0.03270(15) Uani 1 1 d .
I2 I -0.05457(4) -0.02800(3) 0.13041(3) 0.03920(16) Uani 1 1 d .
C1 C 0.4314(6) -0.0601(4) 0.1104(5) 0.0306(15) Uani 1 1 d .
C2 C 0.5320(6) -0.1016(5) 0.1411(5) 0.0391(17) Uani 1 1 d .
H2A H 0.5331 -0.1577 0.1511 0.047 Uiso 1 1 calc R
C3 C 0.6266(6) -0.0551(5) 0.1551(6) 0.047(2) Uani 1 1 d .
H3A H 0.6942 -0.0803 0.1750 0.057 Uiso 1 1 calc R
C4 C 0.6257(7) 0.0299(5) 0.1405(6) 0.051(2) Uani 1 1 d .
H4A H 0.6931 0.0587 0.1501 0.062 Uiso 1 1 calc R
C5 C 0.5290(7) 0.0718(5) 0.1127(6) 0.0452(19) Uani 1 1 d .
H5A H 0.5285 0.1281 0.1038 0.054 Uiso 1 1 calc R
C6 C 0.4315(6) 0.0243(4) 0.0987(5) 0.0316(15) Uani 1 1 d .
C7 C 0.2724(7) 0.1239(4) 0.0548(5) 0.0354(16) Uani 1 1 d .
H7A H 0.1991 0.1182 0.0224 0.042 Uiso 1 1 calc R
H7B H 0.3201 0.1562 0.0208 0.042 Uiso 1 1 calc R
C8 C 0.2589(6) 0.1678(4) 0.1387(5) 0.0300(15) Uani 1 1 d .
C9 C 0.1771(6) 0.1428(4) 0.1901(5) 0.0369(17) Uani 1 1 d .
H9A H 0.1281 0.1003 0.1727 0.044 Uiso 1 1 calc R
C10 C 0.1691(6) 0.1814(5) 0.2670(5) 0.0374(17) Uani 1 1 d .
H10A H 0.1123 0.1648 0.3000 0.045 Uiso 1 1 calc R
C11 C 0.3151(7) 0.2676(5) 0.2474(5) 0.0405(18) Uani 1 1 d .
H11A H 0.3624 0.3106 0.2660 0.049 Uiso 1 1 calc R
C12 C 0.3277(7) 0.2325(4) 0.1673(5) 0.0403(18) Uani 1 1 d .
H12A H 0.3818 0.2524 0.1336 0.048 Uiso 1 1 calc R
N1 N 0.2389(5) 0.2423(3) 0.2978(4) 0.0311(13) Uani 1 1 d .
N2 N 0.3244(5) -0.0886(3) 0.0900(4) 0.0284(12) Uani 1 1 d .
N3 N 0.2591(5) -0.0259(3) 0.0664(4) 0.0299(13) Uani 1 1 d .
N4 N 0.3228(5) 0.0427(3) 0.0706(4) 0.0294(12) Uani 1 1 d .

loop_
_atom_site_aniso_label
_atom_site_aniso_U_11
_atom_site_aniso_U_22
_atom_site_aniso_U_33
_atom_site_aniso_U_23
_atom_site_aniso_U_13
_atom_site_aniso_U_12
Cu1 0.0397(5) 0.0332(5) 0.0483(6) 0.0108(4) 0.0061(4) -0.0006(4)
Cu2 0.0367(5) 0.0441(5) 0.0497(6) 0.0040(4) 0.0068(4) 0.0065(4)
I1 0.0301(2) 0.0279(2) 0.0406(3) -0.00050(19) 0.00605(19) 0.00154(17)
I2 0.0393(3) 0.0402(3) 0.0392(3) 0.0002(2) 0.0093(2) 0.0000(2)
C1 0.027(3) 0.033(4) 0.032(4) -0.004(3) 0.005(3) -0.002(3)
C2 0.035(4) 0.038(4) 0.044(5) 0.001(3) 0.002(3) 0.008(3)
C3 0.027(4) 0.056(5) 0.058(6) -0.006(4) -0.001(4) 0.004(3)
C4 0.034(4) 0.056(5) 0.064(6) -0.012(4) 0.002(4) -0.012(4)
C5 0.042(4) 0.037(4) 0.057(5) -0.006(4) 0.007(4) -0.012(3)
C6 0.036(4) 0.032(4) 0.028(4) -0.004(3) 0.006(3) -0.004(3)
C7 0.046(4) 0.027(3) 0.033(4) 0.000(3) 0.002(3) 0.003(3)
C8 0.030(3) 0.027(3) 0.033(4) 0.001(3) 0.000(3) 0.004(3)
C9 0.035(4) 0.031(4) 0.044(5) -0.010(3) 0.001(3) -0.009(3)
C10 0.033(4) 0.039(4) 0.041(4) -0.001(3) 0.006(3) -0.008(3)
C11 0.046(4) 0.031(4) 0.046(5) -0.008(3) 0.009(4) -0.012(3)
C12 0.046(4) 0.033(4) 0.044(5) -0.006(3) 0.016(4) -0.009(3)
N1 0.034(3) 0.028(3) 0.031(3) -0.004(2) 0.004(3) 0.002(2)
N2 0.028(3) 0.024(3) 0.033(3) 0.005(2) 0.004(2) 0.003(2)
N3 0.027(3) 0.025(3) 0.037(3) 0.000(2) 0.001(2) 0.002(2)
N4 0.034(3) 0.024(3) 0.031(3) -0.004(2) 0.007(2) 0.001(2)

loop_
_atom_type_symbol
_atom_type_description
_atom_type_scat_dispersion_real
_atom_type_scat_dispersion_imag
_atom_type_scat_source
C C 0.0033 0.0016 'International Tables Vol C Tables 4.2.6.8 and 6.1.1.4'
H H 0.0000 0.0000 'International Tables Vol C Tables 4.2.6.8 and 6.1.1.4'
N N 0.0061 0.0033 'International Tables Vol C Tables 4.2.6.8 and 6.1.1.4'
Cu Cu 0.3201 1.2651 'International Tables Vol C Tables 4.2.6.8 and 6.1.1.4'
I I -0.4742 1.8119 'International Tables Vol C Tables 4.2.6.8 and 6.1.1.4'

loop_
_geom_angle_atom_site_label_1
_geom_angle_atom_site_label_2
_geom_angle_atom_site_label_3
_geom_angle
_geom_angle_site_symmetry_1
_geom_angle_site_symmetry_3
N2 Cu1 N1 112.8(2) . 4_545
N2 Cu1 I1 107.34(16) . .
N1 Cu1 I1 110.08(16) 4_545 .
N2 Cu1 I1 106.07(16) . 7_545
N1 Cu1 I1 108.39(17) 4_545 7_545
I1 Cu1 I1 112.20(4) . 7_545
N2 Cu1 Cu1 121.01(17) . 7_545
N1 Cu1 Cu1 126.19(17) 4_545 7_545
I1 Cu1 Cu1 56.59(3) . 7_545
I1 Cu1 Cu1 55.62(3) 7_545 7_545
N3 Cu2 I2 109.35(17) . 5
N3 Cu2 I2 113.97(17) . .
I2 Cu2 I2 118.90(4) 5 .
N3 Cu2 Cu2 136.53(16) . 5
I2 Cu2 Cu2 59.71(4) 5 5
I2 Cu2 Cu2 59.19(4) . 5
N3 Cu2 I1 105.61(15) . .
I2 Cu2 I1 109.32(4) 5 .
I2 Cu2 I1 98.24(4) . .
Cu2 Cu2 I1 117.78(6) 5 .
Cu1 I1 Cu1 67.80(4) . 7_545
Cu1 I1 Cu2 81.24(3) . .
Cu1 I1 Cu2 120.12(3) 7_545 .
Cu2 I2 Cu2 61.10(4) 5 .
N2 C1 C6 108.7(6) . .
N2 C1 C2 130.8(7) . .
C6 C1 C2 120.5(7) . .
C3 C2 C1 116.4(7) . .
C3 C2 H2A 121.8 . .
C1 C2 H2A 121.8 . .
C2 C3 C4 122.2(7) . .
C2 C3 H3A 118.9 . .
C4 C3 H3A 118.9 . .
C5 C4 C3 122.5(7) . .
C5 C4 H4A 118.8 . .
C3 C4 H4A 118.8 . .
C4 C5 C6 115.5(7) . .
C4 C5 H5A 122.3 . .
C6 C5 H5A 122.3 . .
N4 C6 C1 104.4(6) . .
N4 C6 C5 132.7(7) . .
C1 C6 C5 122.9(7) . .
N4 C7 C8 110.9(6) . .
N4 C7 H7A 109.5 . .
C8 C7 H7A 109.5 . .
N4 C7 H7B 109.5 . .
C8 C7 H7B 109.5 . .
H7A C7 H7B 108.0 . .
C9 C8 C12 117.7(7) . .
C9 C8 C7 120.1(6) . .
C12 C8 C7 122.2(6) . .
C10 C9 C8 119.1(6) . .
C10 C9 H9A 120.4 . .
C8 C9 H9A 120.4 . .
N1 C10 C9 124.0(7) . .
N1 C10 H10A 118.0 . .
C9 C10 H10A 118.0 . .
N1 C11 C12 123.0(7) . .
N1 C11 H11A 118.5 . .
C12 C11 H11A 118.5 . .
C8 C12 C11 119.5(7) . .
C8 C12 H12A 120.3 . .
C11 C12 H12A 120.3 . .
C11 N1 C10 116.6(6) . .
C11 N1 Cu1 121.5(5) . 4
C10 N1 Cu1 121.9(5) . 4
N3 N2 C1 108.1(5) . .
N3 N2 Cu1 123.9(4) . .
C1 N2 Cu1 127.7(4) . .
N2 N3 N4 108.6(5) . .
N2 N3 Cu2 120.0(4) . .
N4 N3 Cu2 130.9(4) . .
N3 N4 C6 110.1(5) . .
N3 N4 C7 121.6(6) . .
C6 N4 C7 128.0(6) . .

loop_
_geom_bond_atom_site_label_1
_geom_bond_atom_site_label_2
_geom_bond_distance
_geom_bond_site_symmetry_2
Cu1 N2 2.039(5) .
Cu1 N1 2.042(6) 4_545
Cu1 I1 2.6494(11) .
Cu1 I1 2.6798(11) 7_545
Cu1 Cu1 2.972(2) 7_545
Cu2 N3 2.089(6) .
Cu2 I2 2.6029(12) 5
Cu2 I2 2.6171(11) .
Cu2 Cu2 2.6533(19) 5
Cu2 I1 2.7281(11) .
I1 Cu1 2.6798(11) 7_545
I2 Cu2 2.6029(12) 5
C1 N2 1.364(9) .
C1 C6 1.392(10) .
C1 C2 1.419(10) .
C2 C3 1.358(11) .
C2 H2A 0.9300 .
C3 C4 1.408(12) .
C3 H3A 0.9300 .
C4 C5 1.374(12) .
C4 H4A 0.9300 .
C5 C6 1.396(10) .
C5 H5A 0.9300 .
C6 N4 1.359(9) .
C7 N4 1.468(9) .
C7 C8 1.518(10) .
C7 H7A 0.9700 .
C7 H7B 0.9700 .
C8 C9 1.384(10) .
C8 C12 1.385(10) .
C9 C10 1.370(11) .
C9 H9A 0.9300 .
C10 N1 1.356(9) .
C10 H10A 0.9300 .
C11 N1 1.324(10) .
C11 C12 1.399(11) .
C11 H11A 0.9300 .
C12 H12A 0.9300 .
N1 Cu1 2.042(6) 4
N2 N3 1.318(8) .
N3 N4 1.351(8) .

loop_
_geom_torsion_atom_site_label_1
_geom_torsion_atom_site_label_2
_geom_torsion_atom_site_label_3
_geom_torsion_atom_site_label_4
_geom_torsion
_geom_torsion_site_symmetry_1
_geom_torsion_site_symmetry_4
N2 Cu1 I1 Cu1 116.14(18) . 7_545
N1 Cu1 I1 Cu1 -120.79(18) 4_545 7_545
I1 Cu1 I1 Cu1 0.0 7_545 7_545
N2 Cu1 I1 Cu2 -11.54(17) . .
N1 Cu1 I1 Cu2 111.53(18) 4_545 .
I1 Cu1 I1 Cu2 -127.68(4) 7_545 .
Cu1 Cu1 I1 Cu2 -127.68(4) 7_545 .
N3 Cu2 I1 Cu1 11.05(18) . .
I2 Cu2 I1 Cu1 128.60(4) 5 .
I2 Cu2 I1 Cu1 -106.77(4) . .
Cu2 Cu2 I1 Cu1 -166.19(7) 5 .
N3 Cu2 I1 Cu1 -46.85(18) . 7_545
I2 Cu2 I1 Cu1 70.70(5) 5 7_545
I2 Cu2 I1 Cu1 -164.67(3) . 7_545
Cu2 Cu2 I1 Cu1 135.91(6) 5 7_545
N3 Cu2 I2 Cu2 131.27(17) . 5
I2 Cu2 I2 Cu2 0.0 5 5
I1 Cu2 I2 Cu2 -117.51(6) . 5
N2 C1 C2 C3 179.7(8) . .
C6 C1 C2 C3 -2.1(11) . .
C1 C2 C3 C4 0.3(13) . .
C2 C3 C4 C5 1.2(15) . .
C3 C4 C5 C6 -0.8(13) . .
N2 C1 C6 N4 -0.5(8) . .
C2 C1 C6 N4 -179.0(7) . .
N2 C1 C6 C5 -178.8(7) . .
C2 C1 C6 C5 2.6(11) . .
C4 C5 C6 N4 -178.9(8) . .
C4 C5 C6 C1 -1.1(12) . .
N4 C7 C8 C9 -72.3(8) . .
N4 C7 C8 C12 106.7(8) . .
C12 C8 C9 C10 -1.3(11) . .
C7 C8 C9 C10 177.7(7) . .
C8 C9 C10 N1 -1.7(12) . .
C9 C8 C12 C11 2.4(11) . .
C7 C8 C12 C11 -176.6(7) . .
N1 C11 C12 C8 -0.6(12) . .
C12 C11 N1 C10 -2.3(11) . .
C12 C11 N1 Cu1 177.6(6) . 4
C9 C10 N1 C11 3.5(11) . .
C9 C10 N1 Cu1 -176.3(6) . 4
C6 C1 N2 N3 0.0(8) . .
C2 C1 N2 N3 178.3(7) . .
C6 C1 N2 Cu1 174.2(5) . .
C2 C1 N2 Cu1 -7.4(11) . .
N1 Cu1 N2 N3 -110.2(5) 4_545 .
I1 Cu1 N2 N3 11.2(6) . .
I1 Cu1 N2 N3 131.3(5) 7_545 .
Cu1 Cu1 N2 N3 72.2(5) 7_545 .
N1 Cu1 N2 C1 76.4(6) 4_545 .
I1 Cu1 N2 C1 -162.2(5) . .
I1 Cu1 N2 C1 -42.1(6) 7_545 .
Cu1 Cu1 N2 C1 -101.3(6) 7_545 .
C1 N2 N3 N4 0.5(7) . .
Cu1 N2 N3 N4 -174.0(4) . .
C1 N2 N3 Cu2 173.3(4) . .
Cu1 N2 N3 Cu2 -1.2(7) . .
I2 Cu2 N3 N2 -126.6(5) 5 .
I2 Cu2 N3 N2 97.6(5) . .
Cu2 Cu2 N3 N2 167.4(4) 5 .
I1 Cu2 N3 N2 -9.0(5) . .
I2 Cu2 N3 N4 44.4(6) 5 .
I2 Cu2 N3 N4 -91.4(6) . .
Cu2 Cu2 N3 N4 -21.7(7) 5 .
I1 Cu2 N3 N4 161.9(5) . .
N2 N3 N4 C6 -0.9(8) . .
Cu2 N3 N4 C6 -172.6(5) . .
N2 N3 N4 C7 -175.0(6) . .
Cu2 N3 N4 C7 13.2(9) . .
C1 C6 N4 N3 0.8(8) . .
C5 C6 N4 N3 178.9(8) . .
C1 C6 N4 C7 174.5(7) . .
C5 C6 N4 C7 -7.4(13) . .
C8 C7 N4 N3 100.3(7) . .
C8 C7 N4 C6 -72.8(9) . .
